data_4003370
loop_
_publ_author_name
'Lermer, Claudia'
'Senocrate, Alessandro'
'Moudrakovski, Igor'
'Seewald, Tobias'
'Hatz, Anna-Katharina'
'Mayer, Peter'
'Pielnhofer, Florian'
'Jaser, Julian A.'
'Schmidt-Mende, Lukas'
'Maier, Joachim'
'Lotsch, Bettina V.'

_publ_section_title
;
 Completing the Picture of 2-(Aminomethylpyridinium) Lead Hybrid
 Perovskites: Insights into Structure, Conductivity Behavior, and Optical
 Properties
;
_journal_issue 18
_journal_name_full 'Chemistry of Materials'
_journal_page_first 6289
_journal_paper_doi 10.1021/acs.chemmater.8b01840
_journal_volume 30
_journal_year 2018
_chemical_formula_moiety 'Cl4 Pb, C6 H10 N2'
_chemical_formula_sum 'C6 H10 Cl4 N2 Pb'
_chemical_formula_weight 459.15
_chemical_name_common CLF24a
_space_group_crystal_system orthorhombic
_space_group_IT_number 61
_space_group_name_Hall '-P 2ac 2ab'
_space_group_name_H-M_alt 'P b c a'
_atom_sites_solution_hydrogens geom
_audit_block_code PbCl4_C6H10N2_vv111_lotsch
_audit_creation_method 'APEX3 v2016.5-0'
_audit_update_record 21-Feb-17
_cell_angle_alpha 90
_cell_angle_beta 90
_cell_angle_gamma 90
_cell_formula_units_Z 8
_cell_length_a 16.7592(13)
_cell_length_b 7.8750(5)
_cell_length_c 18.4791(15)
_cell_measurement_reflns_used 6431
_cell_measurement_temperature 296.(2)
_cell_measurement_theta_max 26.9862
_cell_measurement_theta_min 3.5504
_cell_volume 2438.8(3)
_computing_cell_refinement 'SAINT V8.37A (Bruker AXS Inc., 2015)'
_computing_data_collection 'SAINT V8.37A (Bruker AXS Inc., 2015)'
_computing_data_reduction 'SAINT V8.37A (Bruker AXS Inc., 2015)'
_computing_molecular_graphics 'shelXle (C.B. Huebschle, rev 786)'
_computing_structure_refinement 'SHELXL-2014/7 (Sheldrick, 2014)'
_computing_structure_solution 'XT, VERSION 2014/5'
_diffrn_ambient_temperature 296.(2)
_diffrn_detector_area_resol_mean 7.4074
_diffrn_measured_fraction_theta_full 0.998
_diffrn_measured_fraction_theta_max 0.997
_diffrn_measurement_device 'fixed-chi three-circle diffractometer'
_diffrn_measurement_device_type 'Bruker D8 Venture TXS'
_diffrn_measurement_method 'mix of phi and omega scans'
_diffrn_radiation_monochromator 'focusing mirrors'
_diffrn_radiation_type MoK\a
_diffrn_radiation_wavelength 0.71073
_diffrn_reflns_av_R_equivalents 0.0706
_diffrn_reflns_av_unetI/netI 0.0357
_diffrn_reflns_Laue_measured_fraction_full 0.998
_diffrn_reflns_Laue_measured_fraction_max 0.997
_diffrn_reflns_limit_h_max 21
_diffrn_reflns_limit_h_min -18
_diffrn_reflns_limit_k_max 10
_diffrn_reflns_limit_k_min -9
_diffrn_reflns_limit_l_max 23
_diffrn_reflns_limit_l_min -23
_diffrn_reflns_number 25803
_diffrn_reflns_point_group_measured_fraction_full 0.998
_diffrn_reflns_point_group_measured_fraction_max 0.997
_diffrn_reflns_theta_full 25.242
_diffrn_reflns_theta_max 26.883
_diffrn_reflns_theta_min 3.282
_diffrn_source 'rotating anode (TXS)'
_diffrn_source_current 50
_diffrn_source_power 2.5
_diffrn_source_type 'Bruker TXS'
_diffrn_source_voltage 50
_exptl_absorpt_coefficient_mu 14.671
_exptl_absorpt_correction_T_max 0.7455
_exptl_absorpt_correction_T_min 0.6092
_exptl_absorpt_correction_type multi-scan
_exptl_absorpt_process_details
;
SADABS-2016/2 - Bruker AXS area detector scaling and absorption correction
;
_exptl_crystal_colour colourless
_exptl_crystal_density_diffrn 2.501
_exptl_crystal_density_method 'not measured'
_exptl_crystal_description rod
_exptl_crystal_F_000 1680
_exptl_crystal_size_max 0.070
_exptl_crystal_size_mid 0.020
_exptl_crystal_size_min 0.010
_refine_diff_density_max 1.806
_refine_diff_density_min -0.780
_refine_diff_density_rms 0.147
_refine_ls_extinction_method none
_refine_ls_goodness_of_fit_ref 1.045
_refine_ls_hydrogen_treatment mixed
_refine_ls_matrix_type full
_refine_ls_number_parameters 121
_refine_ls_number_reflns 2623
_refine_ls_number_restraints 1
_refine_ls_restrained_S_all 1.044
_refine_ls_R_factor_all 0.0500
_refine_ls_R_factor_gt 0.0288
_refine_ls_shift/su_max 0.002
_refine_ls_shift/su_mean 0.000
_refine_ls_structure_factor_coef Fsqd
_refine_ls_weighting_details 'w=1/[\s^2^(Fo^2^)+(0.0129P)^2^+8.5526P] where P=(Fo^2^+2Fc^2^)/3'
_refine_ls_weighting_scheme calc
_refine_ls_wR_factor_gt 0.0512
_refine_ls_wR_factor_ref 0.0576
_reflns_Friedel_coverage 0.000
_reflns_number_gt 1967
_reflns_number_total 2623
_reflns_threshold_expression 'I > 2\s(I)'
_cod_data_source_file cm8b01840_si_007.cif
_cod_data_source_block vv111
_cod_depositor_comments
;
The following automatic conversions were performed:

data item '_exptl_absorpt_correction_type' value 'Multi-Scan' was
changed to 'multi-scan' in accordance with the
/home/saulius/struct/COD-crude-data/automatic-downloads/DataCite-retrospective/ACS/depositions/lib/dictionaries/cif_core.dic
dictionary named 'cif_core.dic' version 2.4.2 last updated on
2011-04-26.

Automatic conversion script
Id: cif_fix_values 6909 2019-04-08 15:41:33Z antanas 
;
_cod_database_code 4003370
_shelx_estimated_absorpt_t_min 0.427
_shelx_estimated_absorpt_t_max 0.867
_shelx_space_group_comment
;
The symmetry employed for this shelxl refinement is uniquely defined
by the following loop, which should always be used as a source of
symmetry information in preference to the above space-group names.
They are only intended as comments.
;

loop_
_space_group_symop_operation_xyz
'x, y, z'
'-x+1/2, -y, z+1/2'
'-x, y+1/2, -z+1/2'
'x+1/2, -y+1/2, -z'
'-x, -y, -z'
'x-1/2, y, -z-1/2'
'x, -y-1/2, z-1/2'
'-x-1/2, y-1/2, z'

loop_
_atom_site_label
_atom_site_type_symbol
_atom_site_fract_x
_atom_site_fract_y
_atom_site_fract_z
_atom_site_U_iso_or_equiv
_atom_site_adp_type
_atom_site_occupancy
_atom_site_site_symmetry_order
_atom_site_calc_flag
_atom_site_refinement_flags_posn
_atom_site_refinement_flags_adp
Pb1 Pb 0.62175(2) 0.38458(2) 0.26878(2) 0.02851(8) Uani 1 1 d . .
Cl1 Cl 0.73658(10) 0.1200(2) 0.26975(11) 0.0457(4) Uani 1 1 d . .
Cl2 Cl 0.59548(12) 0.3565(3) 0.42349(11) 0.0595(5) Uani 1 1 d . .
Cl3 Cl 0.50535(13) 0.1377(3) 0.24465(12) 0.0694(7) Uani 1 1 d . .
Cl4 Cl 0.65040(11) 0.4184(3) 0.11901(10) 0.0539(5) Uani 1 1 d . .
N1 N 0.3498(5) 0.3479(9) 0.3425(4) 0.082(3) Uani 1 1 d . U
H1A H 0.396(3) 0.268(7) 0.328(2) 0.124 Uiso 1 1 calc R U
H1B H 0.342(4) 0.437(4) 0.302(2) 0.124 Uiso 1 1 calc R U
H1C H 0.298(3) 0.279(7) 0.3488(11) 0.124 Uiso 1 1 calc R U
N2 N 0.4406(3) 0.2540(7) 0.4974(3) 0.0437(17) Uani 1 1 d . .
H2 H 0.484(4) 0.283(3) 0.472(2) 0.052 Uiso 1 1 calc R U
C1 C 0.3685(5) 0.4305(11) 0.4083(4) 0.066(2) Uani 1 1 d . U
H1D H 0.3297 0.5195 0.4171 0.079 Uiso 1 1 calc R U
H1E H 0.4206 0.4835 0.4040 0.079 Uiso 1 1 calc R U
C2 C 0.3691(4) 0.3077(9) 0.4731(4) 0.0449(18) Uani 1 1 d . .
C3 C 0.3021(4) 0.2571(9) 0.5089(4) 0.0455(19) Uani 1 1 d . .
H3 H 0.2519 0.2896 0.4925 0.055 Uiso 1 1 calc R U
C4 C 0.3097(4) 0.1565(10) 0.5703(4) 0.052(2) Uani 1 1 d . .
H4 H 0.2643 0.1208 0.5950 0.063 Uiso 1 1 calc R U
C5 C 0.3839(5) 0.1094(9) 0.5947(4) 0.0517(19) Uani 1 1 d . .
H5 H 0.3891 0.0440 0.6363 0.062 Uiso 1 1 calc R U
C6 C 0.4493(4) 0.1593(9) 0.5575(4) 0.051(2) Uani 1 1 d . .
H6 H 0.5000 0.1283 0.5733 0.061 Uiso 1 1 calc R U

loop_
_atom_site_aniso_label
_atom_site_aniso_U_11
_atom_site_aniso_U_22
_atom_site_aniso_U_33
_atom_site_aniso_U_23
_atom_site_aniso_U_13
_atom_site_aniso_U_12
Pb1 0.02241(11) 0.02346(11) 0.03964(14) 0.00076(11) -0.00126(11) -0.00038(10)
Cl1 0.0446(9) 0.0373(9) 0.0553(10) 0.0015(10) 0.0063(9) 0.0146(8)
Cl2 0.0545(11) 0.0698(13) 0.0543(12) -0.0029(10) 0.0171(9) -0.0077(10)
Cl3 0.0602(12) 0.0541(13) 0.0939(18) 0.0021(10) -0.0155(11) -0.0306(10)
Cl4 0.0448(10) 0.0758(14) 0.0412(11) -0.0018(9) -0.0018(8) -0.0051(9)
N1 0.125(7) 0.066(5) 0.056(4) -0.001(3) -0.016(5) 0.002(5)
N2 0.033(3) 0.055(4) 0.043(4) 0.002(3) 0.002(3) -0.003(3)
C1 0.077(6) 0.076(6) 0.044(4) 0.004(4) 0.003(4) -0.012(5)
C2 0.042(4) 0.053(4) 0.040(4) 0.001(3) -0.008(3) -0.005(3)
C3 0.034(4) 0.059(5) 0.043(5) 0.000(4) 0.002(3) -0.002(3)
C4 0.045(4) 0.064(5) 0.048(5) -0.004(4) 0.008(4) -0.008(4)
C5 0.061(5) 0.049(4) 0.045(4) 0.010(4) -0.004(4) -0.003(4)
C6 0.034(4) 0.052(5) 0.066(6) 0.003(4) -0.015(4) 0.008(3)

loop_
_atom_type_symbol
_atom_type_description
_atom_type_scat_dispersion_real
_atom_type_scat_dispersion_imag
_atom_type_scat_source
C C 0.0033 0.0016 'International Tables Vol C Tables 4.2.6.8 and 6.1.1.4'
H H 0.0000 0.0000 'International Tables Vol C Tables 4.2.6.8 and 6.1.1.4'
Cl Cl 0.1484 0.1585 'International Tables Vol C Tables 4.2.6.8 and 6.1.1.4'
N N 0.0061 0.0033 'International Tables Vol C Tables 4.2.6.8 and 6.1.1.4'
Pb Pb -3.3944 10.1111 'International Tables Vol C Tables 4.2.6.8 and 6.1.1.4'

loop_
_geom_angle_atom_site_label_1
_geom_angle_atom_site_label_2
_geom_angle_atom_site_label_3
_geom_angle
_geom_angle_site_symmetry_1
_geom_angle_site_symmetry_3
Cl3 Pb1 Cl4 91.61(6) . .
Cl3 Pb1 Cl1 87.91(6) . .
Cl4 Pb1 Cl1 87.71(6) . .
Cl3 Pb1 Cl2 89.90(6) . .
Cl4 Pb1 Cl2 178.49(6) . .
Cl1 Pb1 Cl2 92.34(6) . .
Cl3 Pb1 Cl3 87.260(9) . 3_655
Cl4 Pb1 Cl3 88.65(6) . 3_655
Cl1 Pb1 Cl3 173.87(6) . 3_655
Cl2 Pb1 Cl3 91.43(6) . 3_655
Cl3 Pb1 Cl1 168.78(6) . 8_765
Cl4 Pb1 Cl1 79.26(5) . 8_765
Cl1 Pb1 Cl1 85.254(9) . 8_765
Cl2 Pb1 Cl1 99.24(6) . 8_765
Cl3 Pb1 Cl1 98.92(6) 3_655 8_765
Pb1 Cl1 Pb1 170.69(7) . 8_755
Pb1 Cl3 Pb1 175.31(10) . 3_645
C1 N1 H1A 109.5 . .
C1 N1 H1B 109.5 . .
H1A N1 H1B 109.5 . .
C1 N1 H1C 109.5 . .
H1A N1 H1C 109.5 . .
H1B N1 H1C 109.5 . .
C6 N2 C2 123.1(6) . .
C6 N2 H2 118.5 . .
C2 N2 H2 118.5 . .
N1 C1 C2 112.4(7) . .
N1 C1 H1D 109.1 . .
C2 C1 H1D 109.1 . .
N1 C1 H1E 109.1 . .
C2 C1 H1E 109.1 . .
H1D C1 H1E 107.9 . .
N2 C2 C3 118.6(7) . .
N2 C2 C1 117.6(7) . .
C3 C2 C1 123.8(7) . .
C2 C3 C4 119.2(7) . .
C2 C3 H3 120.4 . .
C4 C3 H3 120.4 . .
C5 C4 C3 120.3(7) . .
C5 C4 H4 119.8 . .
C3 C4 H4 119.8 . .
C6 C5 C4 119.3(7) . .
C6 C5 H5 120.4 . .
C4 C5 H5 120.4 . .
N2 C6 C5 119.5(7) . .
N2 C6 H6 120.2 . .
C5 C6 H6 120.2 . .

loop_
_geom_bond_atom_site_label_1
_geom_bond_atom_site_label_2
_geom_bond_distance
_geom_bond_site_symmetry_2
Pb1 Cl3 2.7902(19) .
Pb1 Cl4 2.8216(19) .
Pb1 Cl1 2.8363(15) .
Pb1 Cl2 2.901(2) .
Pb1 Cl3 2.9276(19) 3_655
Pb1 Cl1 3.0125(15) 8_765
Cl1 Pb1 3.0124(15) 8_755
Cl3 Pb1 2.9276(19) 3_645
N1 C1 1.414(10) .
N1 H1A 1.03(5) .
N1 H1B 1.03(5) .
N1 H1C 1.03(5) .
N2 C6 1.345(9) .
N2 C2 1.348(8) .
N2 H2 0.90(7) .
C1 C2 1.540(10) .
C1 H1D 0.9700 .
C1 H1E 0.9700 .
C2 C3 1.364(9) .
C3 C4 1.389(10) .
C3 H3 0.9300 .
C4 C5 1.374(10) .
C4 H4 0.9300 .
C5 C6 1.352(10) .
C5 H5 0.9300 .
C6 H6 0.9300 .

loop_
_geom_hbond_atom_site_label_D
_geom_hbond_atom_site_label_H
_geom_hbond_atom_site_label_A
_geom_hbond_distance_DH
_geom_hbond_distance_HA
_geom_hbond_distance_DA
_geom_hbond_angle_DHA
_geom_hbond_site_symmetry_A
N1 H1A Cl3 1.03 2.61 3.578(9) 156.6 .
N1 H1B Cl1 1.03 2.36 3.316(8) 153.6 3_655
N1 H1C Cl1 1.03 2.73 3.335(8) 118.1 6_556
N1 H1C Cl4 1.03 2.78 3.462(9) 124.3 6_556
N2 H2 Cl2 0.90 2.15 3.042(6) 173.9 .

loop_
_geom_torsion_atom_site_label_1
_geom_torsion_atom_site_label_2
_geom_torsion_atom_site_label_3
_geom_torsion_atom_site_label_4
_geom_torsion
C6 N2 C2 C3 -3.2(11)
C6 N2 C2 C1 173.8(7)
N1 C1 C2 N2 101.5(9)
N1 C1 C2 C3 -81.7(10)
N2 C2 C3 C4 1.8(11)
C1 C2 C3 C4 -175.0(7)
C2 C3 C4 C5 0.3(12)
C3 C4 C5 C6 -1.3(12)
C2 N2 C6 C5 2.3(11)
C4 C5 C6 N2 0.0(12)
